data_4081230
loop_
_publ_author_name
'Hausoul, Peter J. C.'
'Lutz, Martin'
'Jastrzebski, Johann T. B. H.'
'Bruijnincx, Pieter C. A.'
'Weckhuysen, Bert M.'
'Klein Gebbink, Robertus J. M.'

_publ_section_title
;
 Mechanistic Study of the Pd/TOMPP-Catalyzed Telomerization of
 1,3-Butadiene: Influence of Aromatic Solvents on Bis-Phosphine Complex
 Formation and Regioselectivity
;
_journal_issue 18
_journal_name_full Organometallics
_journal_page_first 5047
_journal_paper_doi 10.1021/om400246a
_journal_volume 32
_journal_year 2013
_chemical_formula_moiety 'C46 H49 O6 P2 Pd, B F4'
_chemical_formula_sum 'C46 H49 B F4 O6 P2 Pd'
_chemical_formula_weight 953.00
_chemical_name_systematic
; 
 ? 
;
_space_group_IT_number 14
_symmetry_cell_setting monoclinic
_symmetry_space_group_name_Hall '-P 2ybc'
_symmetry_space_group_name_H-M 'P 1 21/c 1'
_atom_sites_solution_hydrogens geom
_atom_sites_solution_primary direct
_atom_sites_solution_secondary difmap
_audit_creation_method SHELXL-97
_cell_angle_alpha 90.00
_cell_angle_beta 116.986(1)
_cell_angle_gamma 90.00
_cell_formula_units_Z 4
_cell_length_a 11.5357(3)
_cell_length_b 22.0424(2)
_cell_length_c 21.0432(2)
_cell_measurement_reflns_used 72820
_cell_measurement_temperature 150(2)
_cell_measurement_theta_max 27.50
_cell_measurement_theta_min 1.85
_cell_volume 4768.15(15)
_computing_cell_refinement Peakref
_computing_data_collection 'Nonius COLLECT'
_computing_data_reduction 'Eval15, Sadabs'
_computing_structure_refinement 'SHELXL-97 (Sheldrick, 1997)'
_computing_structure_solution 'SHELXS-97 (Sheldrick, 1990)'
_diffrn_ambient_temperature 150(2)
_diffrn_measured_fraction_theta_full 1.000
_diffrn_measured_fraction_theta_max 1.000
_diffrn_measurement_device_type 'Nonius KappaCCD'
_diffrn_measurement_method '\f and \w scans'
_diffrn_radiation_monochromator graphite
_diffrn_radiation_source 'rotating anode'
_diffrn_radiation_type MoK\a
_diffrn_radiation_wavelength 0.71073
_diffrn_reflns_av_R_equivalents 0.0242
_diffrn_reflns_av_sigmaI/netI 0.0150
_diffrn_reflns_limit_h_max 14
_diffrn_reflns_limit_h_min -14
_diffrn_reflns_limit_k_max 28
_diffrn_reflns_limit_k_min -28
_diffrn_reflns_limit_l_max 27
_diffrn_reflns_limit_l_min -27
_diffrn_reflns_number 90485
_diffrn_reflns_theta_full 27.49
_diffrn_reflns_theta_max 27.49
_diffrn_reflns_theta_min 1.85
_exptl_absorpt_coefficient_mu 0.516
_exptl_absorpt_correction_T_max 0.7456
_exptl_absorpt_correction_T_min 0.6805
_exptl_absorpt_correction_type multi-scan
_exptl_absorpt_process_details SADABS-2008/1
_exptl_crystal_colour yellow
_exptl_crystal_density_diffrn 1.328
_exptl_crystal_density_method 'not measured'
_exptl_crystal_description block
_exptl_crystal_F_000 1960
_exptl_crystal_size_max 0.36
_exptl_crystal_size_mid 0.24
_exptl_crystal_size_min 0.18
_platon_squeeze_details
;
;
_refine_diff_density_max 1.558
_refine_diff_density_min -1.201
_refine_diff_density_rms 0.072
_refine_ls_extinction_method none
_refine_ls_goodness_of_fit_ref 1.071
_refine_ls_hydrogen_treatment constr
_refine_ls_matrix_type full
_refine_ls_number_parameters 548
_refine_ls_number_reflns 10941
_refine_ls_number_restraints 0
_refine_ls_restrained_S_all 1.071
_refine_ls_R_factor_all 0.0452
_refine_ls_R_factor_gt 0.0379
_refine_ls_shift/su_max 0.002
_refine_ls_shift/su_mean 0.000
_refine_ls_structure_factor_coef Fsqd
_refine_ls_weighting_details 'calc w=1/[\s^2^(Fo^2^)+(0.0559P)^2^+4.4578P] where P=(Fo^2^+2Fc^2^)/3'
_refine_ls_weighting_scheme calc
_refine_ls_wR_factor_gt 0.1012
_refine_ls_wR_factor_ref 0.1053
_reflns_number_gt 9520
_reflns_number_total 10941
_reflns_threshold_expression I>2\s(I)
_cod_data_source_file om400246a_si_002.cif
_cod_data_source_block l0082a
_cod_original_sg_symbol_H-M 'P 21/c'
_cod_database_code 4081230

loop_
_symmetry_equiv_pos_as_xyz
'x, y, z'
'-x, y+1/2, -z+1/2'
'-x, -y, -z'
'x, -y-1/2, z-1/2'

loop_
_atom_site_label
_atom_site_type_symbol
_atom_site_fract_x
_atom_site_fract_y
_atom_site_fract_z
_atom_site_U_iso_or_equiv
_atom_site_adp_type
_atom_site_occupancy
_atom_site_symmetry_multiplicity
_atom_site_calc_flag
_atom_site_refinement_flags
Pd1 Pd 0.460215(16) 0.126153(7) 0.364083(9) 0.02490(6) Uani 1 1 d .
P1 P 0.38581(5) 0.21706(2) 0.29808(3) 0.02438(12) Uani 1 1 d .
P2 P 0.65547(5) 0.09390(2) 0.36514(3) 0.02249(11) Uani 1 1 d .
O1 O 0.64066(17) 0.26050(8) 0.32939(10) 0.0429(4) Uani 1 1 d .
O2 O 0.24253(18) 0.12369(7) 0.19803(10) 0.0383(4) Uani 1 1 d .
O3 O 0.3045(2) 0.34757(8) 0.25702(10) 0.0399(4) Uani 1 1 d .
O4 O 0.88056(16) 0.05549(8) 0.33579(9) 0.0333(4) Uani 1 1 d .
O5 O 0.50851(16) -0.01262(7) 0.29627(9) 0.0359(4) Uani 1 1 d .
O6 O 0.7286(2) 0.11328(11) 0.51530(10) 0.0527(5) Uani 1 1 d .
C1 C 0.4529(3) 0.04377(13) 0.41833(18) 0.0513(8) Uani 1 1 d .
H1A H 0.4234 0.0346 0.3693 0.062 Uiso 1 1 calc R
H1B H 0.5235 0.0218 0.4537 0.062 Uiso 1 1 calc R
C2 C 0.3941(3) 0.08831(15) 0.43786(19) 0.0544(8) Uani 1 1 d .
H2 H 0.4250 0.0967 0.4872 0.065 Uiso 1 1 calc R
C3 C 0.2901(3) 0.12216(14) 0.38841(18) 0.0504(8) Uani 1 1 d .
H3 H 0.2577 0.1127 0.3392 0.060 Uiso 1 1 calc R
C4 C 0.2285(4) 0.17134(17) 0.4085(2) 0.0667(10) Uani 1 1 d .
H4A H 0.1539 0.1554 0.4137 0.100 Uiso 1 1 calc R
H4B H 0.1988 0.2027 0.3714 0.100 Uiso 1 1 calc R
H4C H 0.2915 0.1889 0.4539 0.100 Uiso 1 1 calc R
C11 C 0.4399(2) 0.23950(9) 0.23209(12) 0.0266(4) Uani 1 1 d .
C12 C 0.5679(2) 0.25967(10) 0.25701(14) 0.0332(5) Uani 1 1 d .
C13 C 0.6161(3) 0.27559(12) 0.20955(18) 0.0470(7) Uani 1 1 d .
H13 H 0.7024 0.2905 0.2268 0.056 Uiso 1 1 calc R
C14 C 0.5373(3) 0.26953(13) 0.13693(17) 0.0499(8) Uani 1 1 d .
H14 H 0.5708 0.2794 0.1044 0.060 Uiso 1 1 calc R
C15 C 0.4113(3) 0.24941(11) 0.11131(15) 0.0429(6) Uani 1 1 d .
H15 H 0.3581 0.2455 0.0614 0.051 Uiso 1 1 calc R
C16 C 0.3619(3) 0.23482(10) 0.15876(13) 0.0322(5) Uani 1 1 d .
H16 H 0.2743 0.2216 0.1410 0.039 Uiso 1 1 calc R
C17 C 0.7321(4) 0.30894(14) 0.3599(2) 0.0796(14) Uani 1 1 d .
H17A H 0.8007 0.3053 0.3448 0.119 Uiso 1 1 calc R
H17B H 0.7707 0.3068 0.4120 0.119 Uiso 1 1 calc R
H17C H 0.6873 0.3479 0.3436 0.119 Uiso 1 1 calc R
C21 C 0.2079(2) 0.21223(11) 0.24776(12) 0.0305(5) Uani 1 1 d .
C22 C 0.1547(2) 0.16138(11) 0.20410(13) 0.0351(5) Uani 1 1 d .
C23 C 0.0207(3) 0.15140(14) 0.17064(17) 0.0488(7) Uani 1 1 d .
H23 H -0.0147 0.1171 0.1407 0.059 Uiso 1 1 calc R
C24 C -0.0603(3) 0.19209(16) 0.1815(2) 0.0582(9) Uani 1 1 d .
H24 H -0.1515 0.1853 0.1591 0.070 Uiso 1 1 calc R
C25 C -0.0104(3) 0.24164(16) 0.22387(18) 0.0531(8) Uani 1 1 d .
H25 H -0.0669 0.2693 0.2307 0.064 Uiso 1 1 calc R
C26 C 0.1236(3) 0.25195(13) 0.25733(15) 0.0398(6) Uani 1 1 d .
H26 H 0.1575 0.2865 0.2870 0.048 Uiso 1 1 calc R
C27 C 0.1950(4) 0.07429(15) 0.1490(2) 0.0645(9) Uani 1 1 d .
H27A H 0.1487 0.0457 0.1651 0.097 Uiso 1 1 calc R
H27B H 0.2682 0.0536 0.1468 0.097 Uiso 1 1 calc R
H27C H 0.1354 0.0897 0.1016 0.097 Uiso 1 1 calc R
C31 C 0.4176(3) 0.28338(11) 0.35525(13) 0.0348(5) Uani 1 1 d .
C32 C 0.3739(3) 0.34181(12) 0.32914(14) 0.0416(6) Uani 1 1 d .
C33 C 0.4017(5) 0.39030(15) 0.37566(19) 0.0695(11) Uani 1 1 d .
H33 H 0.3702 0.4297 0.3580 0.083 Uiso 1 1 calc R
C34 C 0.4750(6) 0.38097(17) 0.4477(2) 0.0877(16) Uani 1 1 d .
H34 H 0.4943 0.4144 0.4794 0.105 Uiso 1 1 calc R
C35 C 0.5214(5) 0.32406(17) 0.47495(17) 0.0753(12) Uani 1 1 d .
H35 H 0.5717 0.3184 0.5249 0.090 Uiso 1 1 calc R
C36 C 0.4935(3) 0.27532(14) 0.42863(14) 0.0485(7) Uani 1 1 d .
H36 H 0.5263 0.2362 0.4469 0.058 Uiso 1 1 calc R
C37 C 0.2181(4) 0.39876(14) 0.23050(18) 0.0552(8) Uani 1 1 d .
H37A H 0.1650 0.4016 0.2558 0.083 Uiso 1 1 calc R
H37B H 0.1613 0.3935 0.1794 0.083 Uiso 1 1 calc R
H37C H 0.2692 0.4360 0.2382 0.083 Uiso 1 1 calc R
C41 C 0.6643(2) 0.09156(9) 0.28097(12) 0.0252(4) Uani 1 1 d .
C42 C 0.7725(2) 0.06930(10) 0.27414(12) 0.0282(4) Uani 1 1 d .
C43 C 0.7653(3) 0.06161(11) 0.20676(14) 0.0361(5) Uani 1 1 d .
H43 H 0.8384 0.0466 0.2022 0.043 Uiso 1 1 calc R
C44 C 0.6523(3) 0.07570(13) 0.14653(14) 0.0435(6) Uani 1 1 d .
H44 H 0.6484 0.0706 0.1008 0.052 Uiso 1 1 calc R
C45 C 0.5440(3) 0.09728(12) 0.15193(14) 0.0404(6) Uani 1 1 d .
H45 H 0.4663 0.1069 0.1103 0.048 Uiso 1 1 calc R
C46 C 0.5512(2) 0.10458(10) 0.21912(12) 0.0300(5) Uani 1 1 d .
H46 H 0.4769 0.1188 0.2230 0.036 Uiso 1 1 calc R
C47 C 0.9901(3) 0.03241(15) 0.32933(16) 0.0463(7) Uani 1 1 d .
H47A H 0.9656 -0.0050 0.3012 0.069 Uiso 1 1 calc R
H47B H 1.0607 0.0238 0.3769 0.069 Uiso 1 1 calc R
H47C H 1.0194 0.0625 0.3055 0.069 Uiso 1 1 calc R
C51 C 0.7011(2) 0.01563(9) 0.39605(11) 0.0248(4) Uani 1 1 d .
C52 C 0.6164(2) -0.03085(10) 0.35568(12) 0.0279(4) Uani 1 1 d .
C53 C 0.6445(2) -0.09125(10) 0.37572(13) 0.0334(5) Uani 1 1 d .
H53 H 0.5856 -0.1223 0.3488 0.040 Uiso 1 1 calc R
C54 C 0.7590(2) -0.10570(11) 0.43519(13) 0.0342(5) Uani 1 1 d .
H54 H 0.7788 -0.1470 0.4488 0.041 Uiso 1 1 calc R
C55 C 0.8449(2) -0.06088(11) 0.47502(13) 0.0334(5) Uani 1 1 d .
H55 H 0.9239 -0.0713 0.5154 0.040 Uiso 1 1 calc R
C56 C 0.8149(2) -0.00024(10) 0.45566(12) 0.0282(4) Uani 1 1 d .
H56 H 0.8732 0.0306 0.4836 0.034 Uiso 1 1 calc R
C57 C 0.4272(3) -0.05880(13) 0.25025(16) 0.0505(7) Uani 1 1 d .
H57A H 0.4796 -0.0863 0.2372 0.076 Uiso 1 1 calc R
H57B H 0.3594 -0.0402 0.2071 0.076 Uiso 1 1 calc R
H57C H 0.3866 -0.0816 0.2748 0.076 Uiso 1 1 calc R
C61 C 0.7908(2) 0.14027(10) 0.42715(13) 0.0317(5) Uani 1 1 d .
C62 C 0.8096(3) 0.14625(13) 0.49769(15) 0.0452(7) Uani 1 1 d .
C63 C 0.9062(3) 0.18468(17) 0.54466(19) 0.0672(11) Uani 1 1 d .
H63 H 0.9195 0.1885 0.5925 0.081 Uiso 1 1 calc R
C64 C 0.9824(3) 0.21706(16) 0.5222(2) 0.0753(13) Uani 1 1 d .
H64 H 1.0476 0.2435 0.5545 0.090 Uiso 1 1 calc R
C65 C 0.9657(3) 0.21178(13) 0.4539(2) 0.0632(10) Uani 1 1 d .
H65 H 1.0194 0.2342 0.4390 0.076 Uiso 1 1 calc R
C66 C 0.8688(2) 0.17319(11) 0.40581(17) 0.0402(6) Uani 1 1 d .
H66 H 0.8568 0.1697 0.3582 0.048 Uiso 1 1 calc R
C67 C 0.7561(5) 0.1094(2) 0.58888(18) 0.0835(14) Uani 1 1 d .
H67A H 0.8417 0.0907 0.6164 0.125 Uiso 1 1 calc R
H67B H 0.6895 0.0845 0.5931 0.125 Uiso 1 1 calc R
H67C H 0.7559 0.1502 0.6073 0.125 Uiso 1 1 calc R
F1 F 0.8856(2) 0.42761(10) 0.34518(13) 0.0709(6) Uani 1 1 d .
F2 F 0.8349(3) 0.46979(15) 0.23399(16) 0.1031(9) Uani 1 1 d .
F3 F 1.0411(3) 0.4546(2) 0.3173(2) 0.1390(14) Uani 1 1 d .
F4 F 0.9066(7) 0.37628(17) 0.2611(3) 0.185(2) Uani 1 1 d .
B1 B 0.9168(6) 0.4302(2) 0.2868(4) 0.0818(15) Uani 1 1 d .

loop_
_atom_site_aniso_label
_atom_site_aniso_U_11
_atom_site_aniso_U_22
_atom_site_aniso_U_33
_atom_site_aniso_U_23
_atom_site_aniso_U_13
_atom_site_aniso_U_12
Pd1 0.02395(9) 0.02472(10) 0.02793(10) 0.00734(6) 0.01343(7) 0.00338(6)
P1 0.0256(3) 0.0214(3) 0.0258(3) 0.0034(2) 0.0114(2) 0.0028(2)
P2 0.0210(2) 0.0200(2) 0.0243(3) 0.00148(19) 0.0084(2) 0.00084(19)
O1 0.0297(9) 0.0386(10) 0.0485(11) 0.0056(8) 0.0074(8) -0.0014(7)
O2 0.0358(10) 0.0287(9) 0.0433(10) -0.0035(7) 0.0117(8) -0.0025(7)
O3 0.0581(12) 0.0283(9) 0.0385(9) 0.0085(7) 0.0263(9) 0.0140(8)
O4 0.0269(8) 0.0378(9) 0.0368(9) 0.0010(7) 0.0159(7) 0.0059(7)
O5 0.0311(9) 0.0252(8) 0.0354(9) 0.0027(7) 0.0011(7) -0.0029(7)
O6 0.0583(13) 0.0672(14) 0.0303(10) -0.0040(9) 0.0179(9) 0.0119(11)
C1 0.0567(18) 0.0456(16) 0.0691(19) 0.0337(14) 0.0437(16) 0.0134(13)
C2 0.0610(19) 0.0589(19) 0.0623(19) 0.0260(15) 0.0446(17) 0.0119(15)
C3 0.0493(17) 0.0595(18) 0.0611(18) 0.0232(14) 0.0415(15) 0.0143(14)
C4 0.088(3) 0.065(2) 0.077(2) 0.0288(18) 0.064(2) 0.0309(19)
C11 0.0312(11) 0.0191(9) 0.0319(11) 0.0054(8) 0.0163(9) 0.0058(8)
C12 0.0311(12) 0.0222(10) 0.0472(14) 0.0062(9) 0.0184(11) 0.0042(9)
C13 0.0451(15) 0.0316(13) 0.079(2) 0.0085(13) 0.0411(16) 0.0048(11)
C14 0.076(2) 0.0326(14) 0.069(2) 0.0104(13) 0.0568(19) 0.0087(13)
C15 0.0683(19) 0.0287(12) 0.0408(14) 0.0074(10) 0.0326(14) 0.0096(12)
C16 0.0421(13) 0.0233(11) 0.0329(12) 0.0036(9) 0.0184(10) 0.0058(9)
C17 0.069(2) 0.0319(15) 0.082(3) 0.0124(16) -0.0149(19) -0.0091(15)
C21 0.0258(11) 0.0327(12) 0.0330(11) 0.0102(9) 0.0132(9) 0.0055(9)
C22 0.0292(12) 0.0337(12) 0.0375(12) 0.0100(10) 0.0108(10) 0.0007(9)
C23 0.0326(14) 0.0462(16) 0.0557(17) 0.0116(13) 0.0097(12) -0.0069(12)
C24 0.0264(13) 0.066(2) 0.075(2) 0.0246(18) 0.0167(14) 0.0024(13)
C25 0.0348(14) 0.0614(19) 0.069(2) 0.0240(16) 0.0284(14) 0.0184(14)
C26 0.0351(13) 0.0414(14) 0.0457(14) 0.0116(11) 0.0207(12) 0.0103(11)
C27 0.060(2) 0.0413(17) 0.072(2) -0.0204(16) 0.0120(17) -0.0052(15)
C31 0.0452(14) 0.0294(12) 0.0309(12) -0.0016(9) 0.0184(11) 0.0008(10)
C32 0.0613(17) 0.0291(12) 0.0376(13) 0.0000(10) 0.0254(13) 0.0040(12)
C33 0.119(3) 0.0316(15) 0.0543(19) -0.0020(14) 0.036(2) 0.0125(18)
C34 0.148(5) 0.048(2) 0.048(2) -0.0164(16) 0.028(2) 0.001(2)
C35 0.115(3) 0.056(2) 0.0333(15) -0.0090(14) 0.0145(18) 0.000(2)
C36 0.0644(19) 0.0403(15) 0.0322(13) 0.0004(11) 0.0143(13) -0.0007(13)
C37 0.078(2) 0.0433(16) 0.0606(19) 0.0206(14) 0.0455(18) 0.0321(16)
C41 0.0297(11) 0.0185(9) 0.0284(10) 0.0021(8) 0.0139(9) -0.0005(8)
C42 0.0320(11) 0.0211(10) 0.0339(11) 0.0034(8) 0.0170(10) -0.0003(8)
C43 0.0449(14) 0.0320(12) 0.0401(13) 0.0052(10) 0.0270(12) 0.0058(10)
C44 0.0618(18) 0.0417(14) 0.0331(13) 0.0069(11) 0.0270(13) 0.0102(13)
C45 0.0483(15) 0.0374(14) 0.0287(12) 0.0039(10) 0.0116(11) 0.0101(11)
C46 0.0345(12) 0.0230(10) 0.0308(11) 0.0034(9) 0.0134(10) 0.0058(9)
C47 0.0263(12) 0.0600(18) 0.0517(16) -0.0130(14) 0.0169(12) 0.0025(12)
C51 0.0250(10) 0.0223(10) 0.0270(10) 0.0021(8) 0.0118(9) 0.0015(8)
C52 0.0264(11) 0.0242(10) 0.0296(11) 0.0036(8) 0.0096(9) 0.0001(8)
C53 0.0356(13) 0.0238(11) 0.0379(12) 0.0026(9) 0.0141(10) -0.0023(9)
C54 0.0393(13) 0.0244(11) 0.0406(13) 0.0102(10) 0.0197(11) 0.0057(10)
C55 0.0296(12) 0.0338(12) 0.0323(12) 0.0097(9) 0.0101(10) 0.0067(9)
C56 0.0258(11) 0.0280(11) 0.0277(10) 0.0029(8) 0.0095(9) 0.0023(8)
C57 0.0396(15) 0.0356(14) 0.0506(16) -0.0048(12) -0.0021(13) -0.0059(11)
C61 0.0238(11) 0.0231(10) 0.0383(12) -0.0062(9) 0.0055(9) 0.0026(8)
C62 0.0369(14) 0.0396(14) 0.0407(14) -0.0129(11) 0.0014(11) 0.0134(11)
C63 0.0452(18) 0.062(2) 0.0586(19) -0.0336(17) -0.0074(15) 0.0159(16)
C64 0.0344(16) 0.054(2) 0.094(3) -0.042(2) -0.0090(18) 0.0043(14)
C65 0.0273(14) 0.0304(14) 0.115(3) -0.0160(16) 0.0180(17) -0.0036(11)
C66 0.0251(11) 0.0226(11) 0.0644(17) -0.0048(11) 0.0128(12) 0.0015(9)
C67 0.098(3) 0.115(3) 0.0353(17) 0.0027(19) 0.0285(19) 0.041(3)
F1 0.0672(13) 0.0719(13) 0.0966(16) 0.0150(12) 0.0574(13) 0.0069(10)
F2 0.111(2) 0.123(2) 0.103(2) 0.0237(18) 0.0722(18) 0.0136(18)
F3 0.099(2) 0.204(4) 0.142(3) 0.029(3) 0.078(2) -0.041(2)
F4 0.337(7) 0.106(3) 0.164(4) -0.037(2) 0.158(5) 0.014(3)
B1 0.086(3) 0.072(3) 0.129(5) -0.010(3) 0.085(4) 0.002(3)

loop_
_atom_type_symbol
_atom_type_description
_atom_type_scat_dispersion_real
_atom_type_scat_dispersion_imag
_atom_type_scat_source
C C 0.0033 0.0016 'International Tables Vol C Tables 4.2.6.8 and 6.1.1.4'
H H 0.0000 0.0000 'International Tables Vol C Tables 4.2.6.8 and 6.1.1.4'
B B 0.0013 0.0007 'International Tables Vol C Tables 4.2.6.8 and 6.1.1.4'
F F 0.0171 0.0103 'International Tables Vol C Tables 4.2.6.8 and 6.1.1.4'
O O 0.0106 0.0060 'International Tables Vol C Tables 4.2.6.8 and 6.1.1.4'
P P 0.1023 0.0942 'International Tables Vol C Tables 4.2.6.8 and 6.1.1.4'
Pd Pd -0.9988 1.0072 'International Tables Vol C Tables 4.2.6.8 and 6.1.1.4'

loop_
_geom_angle_atom_site_label_1
_geom_angle_atom_site_label_2
_geom_angle_atom_site_label_3
_geom_angle
C1 Pd1 C2 36.41(12)
C1 Pd1 C3 66.40(11)
C2 Pd1 C3 36.71(11)
C1 Pd1 P2 90.45(8)
C2 Pd1 P2 121.34(8)
C3 Pd1 P2 156.77(7)
C1 Pd1 P1 158.19(8)
C2 Pd1 P1 126.18(8)
C3 Pd1 P1 92.59(7)
P2 Pd1 P1 110.63(2)
C31 P1 C11 104.39(11)
C31 P1 C21 105.36(12)
C11 P1 C21 104.75(10)
C31 P1 Pd1 112.41(8)
C11 P1 Pd1 121.10(7)
C21 P1 Pd1 107.59(7)
C41 P2 C61 107.70(11)
C41 P2 C51 100.65(10)
C61 P2 C51 104.98(10)
C41 P2 Pd1 118.37(7)
C61 P2 Pd1 110.00(8)
C51 P2 Pd1 114.00(7)
C12 O1 C17 117.7(2)
C22 O2 C27 118.4(2)
C32 O3 C37 117.3(2)
C42 O4 C47 117.1(2)
C52 O5 C57 117.26(19)
C62 O6 C67 118.9(3)
C2 C1 Pd1 72.43(16)
C2 C1 H1A 120.0
Pd1 C1 H1A 71.7
C2 C1 H1B 120.0
Pd1 C1 H1B 128.0
H1A C1 H1B 120.0
C1 C2 C3 122.6(3)
C1 C2 Pd1 71.17(16)
C3 C2 Pd1 74.03(16)
C1 C2 H2 118.7
C3 C2 H2 118.7
Pd1 C2 H2 128.5
C2 C3 C4 123.2(3)
C2 C3 Pd1 69.27(16)
C4 C3 Pd1 128.9(2)
C2 C3 H3 118.4
C4 C3 H3 118.4
Pd1 C3 H3 73.3
C3 C4 H4A 109.5
C3 C4 H4B 109.5
H4A C4 H4B 109.5
C3 C4 H4C 109.5
H4A C4 H4C 109.5
H4B C4 H4C 109.5
C16 C11 C12 118.7(2)
C16 C11 P1 123.31(18)
C12 C11 P1 117.87(18)
O1 C12 C13 123.6(2)
O1 C12 C11 115.7(2)
C13 C12 C11 120.7(3)
C14 C13 C12 119.4(3)
C14 C13 H13 120.3
C12 C13 H13 120.3
C15 C14 C13 120.8(3)
C15 C14 H14 119.6
C13 C14 H14 119.6
C14 C15 C16 119.8(3)
C14 C15 H15 120.1
C16 C15 H15 120.1
C11 C16 C15 120.5(3)
C11 C16 H16 119.7
C15 C16 H16 119.7
O1 C17 H17A 109.5
O1 C17 H17B 109.5
H17A C17 H17B 109.5
O1 C17 H17C 109.5
H17A C17 H17C 109.5
H17B C17 H17C 109.5
C26 C21 C22 118.1(2)
C26 C21 P1 123.5(2)
C22 C21 P1 117.85(18)
O2 C22 C23 123.9(3)
O2 C22 C21 115.2(2)
C23 C22 C21 120.9(3)
C24 C23 C22 119.3(3)
C24 C23 H23 120.3
C22 C23 H23 120.3
C25 C24 C23 120.7(3)
C25 C24 H24 119.6
C23 C24 H24 119.6
C24 C25 C26 120.2(3)
C24 C25 H25 119.9
C26 C25 H25 119.9
C21 C26 C25 120.8(3)
C21 C26 H26 119.6
C25 C26 H26 119.6
O2 C27 H27A 109.5
O2 C27 H27B 109.5
H27A C27 H27B 109.5
O2 C27 H27C 109.5
H27A C27 H27C 109.5
H27B C27 H27C 109.5
C36 C31 C32 118.9(2)
C36 C31 P1 117.7(2)
C32 C31 P1 123.36(19)
O3 C32 C33 123.1(3)
O3 C32 C31 116.6(2)
C33 C32 C31 120.4(3)
C34 C33 C32 119.5(3)
C34 C33 H33 120.2
C32 C33 H33 120.2
C33 C34 C35 121.5(3)
C33 C34 H34 119.3
C35 C34 H34 119.3
C34 C35 C36 119.2(3)
C34 C35 H35 120.4
C36 C35 H35 120.4
C35 C36 C31 120.5(3)
C35 C36 H36 119.8
C31 C36 H36 119.8
O3 C37 H37A 109.5
O3 C37 H37B 109.5
H37A C37 H37B 109.5
O3 C37 H37C 109.5
H37A C37 H37C 109.5
H37B C37 H37C 109.5
C46 C41 C42 118.3(2)
C46 C41 P2 117.50(17)
C42 C41 P2 123.55(17)
O4 C42 C43 123.2(2)
O4 C42 C41 116.8(2)
C43 C42 C41 120.0(2)
C44 C43 C42 120.2(2)
C44 C43 H43 119.9
C42 C43 H43 119.9
C43 C44 C45 120.8(2)
C43 C44 H44 119.6
C45 C44 H44 119.6
C46 C45 C44 118.9(2)
C46 C45 H45 120.6
C44 C45 H45 120.6
C45 C46 C41 121.7(2)
C45 C46 H46 119.1
C41 C46 H46 119.1
O4 C47 H47A 109.5
O4 C47 H47B 109.5
H47A C47 H47B 109.5
O4 C47 H47C 109.5
H47A C47 H47C 109.5
H47B C47 H47C 109.5
C56 C51 C52 118.4(2)
C56 C51 P2 123.98(17)
C52 C51 P2 117.57(16)
O5 C52 C53 123.4(2)
O5 C52 C51 115.74(19)
C53 C52 C51 120.8(2)
C54 C53 C52 119.4(2)
C54 C53 H53 120.3
C52 C53 H53 120.3
C55 C54 C53 120.8(2)
C55 C54 H54 119.6
C53 C54 H54 119.6
C54 C55 C56 119.6(2)
C54 C55 H55 120.2
C56 C55 H55 120.2
C51 C56 C55 120.9(2)
C51 C56 H56 119.6
C55 C56 H56 119.6
O5 C57 H57A 109.5
O5 C57 H57B 109.5
H57A C57 H57B 109.5
O5 C57 H57C 109.5
H57A C57 H57C 109.5
H57B C57 H57C 109.5
C66 C61 C62 118.9(2)
C66 C61 P2 122.3(2)
C62 C61 P2 118.6(2)
O6 C62 C63 124.0(3)
O6 C62 C61 116.2(2)
C63 C62 C61 119.8(3)
C64 C63 C62 120.3(4)
C64 C63 H63 119.9
C62 C63 H63 119.9
C65 C64 C63 120.8(3)
C65 C64 H64 119.6
C63 C64 H64 119.6
C64 C65 C66 119.8(3)
C64 C65 H65 120.1
C66 C65 H65 120.1
C61 C66 C65 120.5(3)
C61 C66 H66 119.8
C65 C66 H66 119.8
O6 C67 H67A 109.5
O6 C67 H67B 109.5
H67A C67 H67B 109.5
O6 C67 H67C 109.5
H67A C67 H67C 109.5
H67B C67 H67C 109.5
F4 B1 F3 115.5(5)
F4 B1 F2 110.1(6)
F3 B1 F2 108.1(4)
F4 B1 F1 108.2(4)
F3 B1 F1 103.2(4)
F2 B1 F1 111.5(3)

loop_
_geom_bond_atom_site_label_1
_geom_bond_atom_site_label_2
_geom_bond_distance
Pd1 C1 2.167(2)
Pd1 C2 2.183(3)
Pd1 C3 2.244(3)
Pd1 P2 2.3525(6)
Pd1 P1 2.3662(6)
P1 C31 1.822(2)
P1 C11 1.830(2)
P1 C21 1.836(2)
P2 C41 1.820(2)
P2 C61 1.827(2)
P2 C51 1.835(2)
O1 C12 1.365(3)
O1 C17 1.431(4)
O2 C22 1.361(3)
O2 C27 1.427(3)
O3 C32 1.363(3)
O3 C37 1.440(3)
O4 C42 1.364(3)
O4 C47 1.425(3)
O5 C52 1.364(3)
O5 C57 1.425(3)
O6 C62 1.362(4)
O6 C67 1.435(4)
C1 C2 1.359(4)
C1 H1A 0.9500
C1 H1B 0.9500
C2 C3 1.395(4)
C2 H2 0.9500
C3 C4 1.459(4)
C3 H3 0.9500
C4 H4A 0.9800
C4 H4B 0.9800
C4 H4C 0.9800
C11 C16 1.393(3)
C11 C12 1.397(3)
C12 C13 1.391(4)
C13 C14 1.385(5)
C13 H13 0.9500
C14 C15 1.375(5)
C14 H14 0.9500
C15 C16 1.394(4)
C15 H15 0.9500
C16 H16 0.9500
C17 H17A 0.9800
C17 H17B 0.9800
C17 H17C 0.9800
C21 C26 1.390(3)
C21 C22 1.402(4)
C22 C23 1.394(4)
C23 C24 1.387(5)
C23 H23 0.9500
C24 C25 1.361(5)
C24 H24 0.9500
C25 C26 1.396(4)
C25 H25 0.9500
C26 H26 0.9500
C27 H27A 0.9800
C27 H27B 0.9800
C27 H27C 0.9800
C31 C36 1.399(4)
C31 C32 1.401(4)
C32 C33 1.385(4)
C33 C34 1.375(5)
C33 H33 0.9500
C34 C35 1.382(5)
C34 H34 0.9500
C35 C36 1.387(4)
C35 H35 0.9500
C36 H36 0.9500
C37 H37A 0.9800
C37 H37B 0.9800
C37 H37C 0.9800
C41 C46 1.392(3)
C41 C42 1.409(3)
C42 C43 1.392(3)
C43 C44 1.380(4)
C43 H43 0.9500
C44 C45 1.388(4)
C44 H44 0.9500
C45 C46 1.388(3)
C45 H45 0.9500
C46 H46 0.9500
C47 H47A 0.9800
C47 H47B 0.9800
C47 H47C 0.9800
C51 C56 1.388(3)
C51 C52 1.404(3)
C52 C53 1.390(3)
C53 C54 1.383(3)
C53 H53 0.9500
C54 C55 1.381(4)
C54 H54 0.9500
C55 C56 1.394(3)
C55 H55 0.9500
C56 H56 0.9500
C57 H57A 0.9800
C57 H57B 0.9800
C57 H57C 0.9800
C61 C66 1.380(4)
C61 C62 1.406(4)
C62 C63 1.392(4)
C63 C64 1.372(6)
C63 H63 0.9500
C64 C65 1.365(6)
C64 H64 0.9500
C65 C66 1.404(4)
C65 H65 0.9500
C66 H66 0.9500
C67 H67A 0.9800
C67 H67B 0.9800
C67 H67C 0.9800
F1 B1 1.430(5)
F2 B1 1.391(7)
F3 B1 1.387(6)
F4 B1 1.289(6)

loop_
_geom_torsion_atom_site_label_1
_geom_torsion_atom_site_label_2
_geom_torsion_atom_site_label_3
_geom_torsion_atom_site_label_4
_geom_torsion
C1 Pd1 P1 C31 92.5(3)
C2 Pd1 P1 C31 61.37(16)
C3 Pd1 P1 C31 77.39(14)
P2 Pd1 P1 C31 -103.16(10)
C1 Pd1 P1 C11 -143.3(3)
C2 Pd1 P1 C11 -174.39(15)
C3 Pd1 P1 C11 -158.37(13)
P2 Pd1 P1 C11 21.08(9)
C1 Pd1 P1 C21 -23.1(3)
C2 Pd1 P1 C21 -54.18(15)
C3 Pd1 P1 C21 -38.16(13)
P2 Pd1 P1 C21 141.28(8)
C1 Pd1 P2 C41 126.07(13)
C2 Pd1 P2 C41 146.42(14)
C3 Pd1 P2 C41 130.4(3)
P1 Pd1 P2 C41 -48.18(8)
C1 Pd1 P2 C61 -109.59(13)
C2 Pd1 P2 C61 -89.24(15)
C3 Pd1 P2 C61 -105.2(3)
P1 Pd1 P2 C61 76.17(9)
C1 Pd1 P2 C51 8.00(13)
C2 Pd1 P2 C51 28.35(14)
C3 Pd1 P2 C51 12.3(3)
P1 Pd1 P2 C51 -166.25(8)
C3 Pd1 C1 C2 -28.2(2)
P2 Pd1 C1 C2 150.0(2)
P1 Pd1 C1 C2 -44.7(4)
Pd1 C1 C2 C3 55.7(3)
C3 Pd1 C2 C1 133.7(3)
P2 Pd1 C2 C1 -35.9(3)
P1 Pd1 C2 C1 161.12(18)
C1 Pd1 C2 C3 -133.7(3)
P2 Pd1 C2 C3 -169.52(17)
P1 Pd1 C2 C3 27.5(3)
C1 C2 C3 C4 -178.1(3)
Pd1 C2 C3 C4 -123.7(3)
C1 C2 C3 Pd1 -54.4(3)
C1 Pd1 C3 C2 27.9(2)
P2 Pd1 C3 C2 23.2(4)
P1 Pd1 C3 C2 -158.1(2)
C1 Pd1 C3 C4 144.5(4)
C2 Pd1 C3 C4 116.6(4)
P2 Pd1 C3 C4 139.8(2)
P1 Pd1 C3 C4 -41.5(3)
C31 P1 C11 C16 -127.2(2)
C21 P1 C11 C16 -16.7(2)
Pd1 P1 C11 C16 104.88(18)
C31 P1 C11 C12 55.8(2)
C21 P1 C11 C12 166.30(17)
Pd1 P1 C11 C12 -72.11(19)
C17 O1 C12 C13 38.5(4)
C17 O1 C12 C11 -143.6(3)
C16 C11 C12 O1 -177.1(2)
P1 C11 C12 O1 0.0(3)
C16 C11 C12 C13 0.9(3)
P1 C11 C12 C13 178.00(18)
O1 C12 C13 C14 175.8(2)
C11 C12 C13 C14 -2.0(4)
C12 C13 C14 C15 1.6(4)
C13 C14 C15 C16 -0.1(4)
C12 C11 C16 C15 0.7(3)
P1 C11 C16 C15 -176.28(18)
C14 C15 C16 C11 -1.1(4)
C31 P1 C21 C26 -2.1(2)
C11 P1 C21 C26 -111.9(2)
Pd1 P1 C21 C26 118.0(2)
C31 P1 C21 C22 -173.81(18)
C11 P1 C21 C22 76.4(2)
Pd1 P1 C21 C22 -53.68(19)
C27 O2 C22 C23 6.6(4)
C27 O2 C22 C21 -173.9(3)
C26 C21 C22 O2 -178.8(2)
P1 C21 C22 O2 -6.6(3)
C26 C21 C22 C23 0.7(4)
P1 C21 C22 C23 172.8(2)
O2 C22 C23 C24 178.7(3)
C21 C22 C23 C24 -0.7(4)
C22 C23 C24 C25 0.5(5)
C23 C24 C25 C26 -0.3(5)
C22 C21 C26 C25 -0.5(4)
P1 C21 C26 C25 -172.2(2)
C24 C25 C26 C21 0.3(4)
C11 P1 C31 C36 -125.5(2)
C21 P1 C31 C36 124.4(2)
Pd1 P1 C31 C36 7.5(3)
C11 P1 C31 C32 52.1(3)
C21 P1 C31 C32 -58.0(3)
Pd1 P1 C31 C32 -174.9(2)
C37 O3 C32 C33 -23.4(5)
C37 O3 C32 C31 156.6(3)
C36 C31 C32 O3 177.6(3)
P1 C31 C32 O3 0.0(4)
C36 C31 C32 C33 -2.4(5)
P1 C31 C32 C33 -180.0(3)
O3 C32 C33 C34 -178.5(4)
C31 C32 C33 C34 1.5(6)
C32 C33 C34 C35 -0.4(8)
C33 C34 C35 C36 0.2(8)
C34 C35 C36 C31 -1.1(7)
C32 C31 C36 C35 2.2(5)
P1 C31 C36 C35 179.9(3)
C61 P2 C41 C46 -130.33(17)
C51 P2 C41 C46 120.03(18)
Pd1 P2 C41 C46 -4.9(2)
C61 P2 C41 C42 58.9(2)
C51 P2 C41 C42 -50.7(2)
Pd1 P2 C41 C42 -175.63(15)
C47 O4 C42 C43 0.3(3)
C47 O4 C42 C41 179.4(2)
C46 C41 C42 O4 -178.29(19)
P2 C41 C42 O4 -7.6(3)
C46 C41 C42 C43 0.9(3)
P2 C41 C42 C43 171.57(18)
O4 C42 C43 C44 179.1(2)
C41 C42 C43 C44 0.0(4)
C42 C43 C44 C45 -0.4(4)
C43 C44 C45 C46 0.1(4)
C44 C45 C46 C41 0.8(4)
C42 C41 C46 C45 -1.3(3)
P2 C41 C46 C45 -172.5(2)
C41 P2 C51 C56 113.2(2)
C61 P2 C51 C56 1.5(2)
Pd1 P2 C51 C56 -118.96(18)
C41 P2 C51 C52 -65.29(19)
C61 P2 C51 C52 -177.04(18)
Pd1 P2 C51 C52 62.52(19)
C57 O5 C52 C53 -5.0(4)
C57 O5 C52 C51 173.9(2)
C56 C51 C52 O5 -177.7(2)
P2 C51 C52 O5 0.9(3)
C56 C51 C52 C53 1.3(3)
P2 C51 C52 C53 179.89(19)
O5 C52 C53 C54 177.3(2)
C51 C52 C53 C54 -1.6(4)
C52 C53 C54 C55 0.5(4)
C53 C54 C55 C56 0.9(4)
C52 C51 C56 C55 0.1(3)
P2 C51 C56 C55 -178.37(18)
C54 C55 C56 C51 -1.2(4)
C41 P2 C61 C66 8.6(2)
C51 P2 C61 C66 115.2(2)
Pd1 P2 C61 C66 -121.76(18)
C41 P2 C61 C62 -176.48(18)
C51 P2 C61 C62 -69.9(2)
Pd1 P2 C61 C62 53.2(2)
C67 O6 C62 C63 -10.8(4)
C67 O6 C62 C61 169.7(3)
C66 C61 C62 O6 179.1(2)
P2 C61 C62 O6 4.0(3)
C66 C61 C62 C63 -0.4(4)
P2 C61 C62 C63 -175.5(2)
O6 C62 C63 C64 -178.9(3)
C61 C62 C63 C64 0.5(4)
C62 C63 C64 C65 -0.6(5)
C63 C64 C65 C66 0.5(5)
C62 C61 C66 C65 0.3(4)
P2 C61 C66 C65 175.25(19)
C64 C65 C66 C61 -0.4(4)

loop_
_platon_squeeze_void_nr
_platon_squeeze_void_average_x
_platon_squeeze_void_average_y
_platon_squeeze_void_average_z
_platon_squeeze_void_volume
_platon_squeeze_void_count_electrons
_platon_squeeze_void_content
1 -0.000 -0.000 -0.000 312 55 ' '
2 -0.000 0.500 0.500 312 55 ' '
